data_1558297
loop_
_publ_author_name
'Cowie, Bradley E.'
'Douair, Iskander'
'Laurent, Maron'
'Love, Jason'
'Arnold, Polly Louise'

_publ_section_title
;
 Selective Oxo Ligand Functionalisation and Substitution Reactivity in an
 Oxo/Catecholate-Bridged UIV/UIV Pacman Complex
;
_journal_name_full 'Chemical Science'
_journal_paper_doi 10.1039/D0SC02297G
_journal_year 2020
_chemical_formula_moiety 'C74 H62 Cl2 N10 O2 U2'
_chemical_formula_sum 'C74 H62 Cl2 N10 O2 U2'
_chemical_formula_weight 1670.29
_chemical_name_common 'Compound 6.solvent'
_chemical_name_systematic '[{(py)U(Cl)2U(O2C6H4)(py)}(LA)]'
_chemical_properties_physical Air-sensitive,Moisture-sensitive
_space_group_crystal_system monoclinic
_space_group_IT_number 11
_space_group_name_Hall '-P 2yb'
_space_group_name_H-M_alt 'P 1 21/m 1'
_atom_sites_solution_hydrogens geom
_audit_creation_method SHELXL-2018/3
_audit_update_record
;
2020-02-18 deposited with the CCDC.	2020-06-12 downloaded from the CCDC.
;
_cell_angle_alpha 90
_cell_angle_beta 105.395(2)
_cell_angle_gamma 90
_cell_formula_units_Z 2
_cell_length_a 14.0058(3)
_cell_length_b 21.7361(5)
_cell_length_c 14.7736(3)
_cell_measurement_reflns_used 11270
_cell_measurement_temperature 120.0(1)
_cell_measurement_theta_max 26.7980
_cell_measurement_theta_min 3.4130
_cell_volume 4336.17(17)
_computing_cell_refinement 'CrysAlisPro 1.171.38.46 (Rigaku OD, 2015)'
_computing_data_collection 'CrysAlisPro 1.171.38.46 (Rigaku OD, 2015)'
_computing_data_reduction 'CrysAlisPro 1.171.38.46 (Rigaku OD, 2015)'
_computing_molecular_graphics 'Olex2 (Dolomanov et al., 2009)'
_computing_publication_material 'Olex2 (Dolomanov et al., 2009)'
_computing_structure_refinement 'SHELXL-2018/3 (Sheldrick, 2018)'
_computing_structure_solution 'SHELXT 2014/5 (Sheldrick, 2014)'
_diffrn_ambient_temperature 120.0(1)
_diffrn_detector 'CCD plate'
_diffrn_detector_area_resol_mean 16.1042
_diffrn_detector_type Eos
_diffrn_measured_fraction_theta_full 0.998
_diffrn_measured_fraction_theta_max 0.998
_diffrn_measurement_details
;
List of Runs (angles in degrees, time in seconds):

  # Type    Start    End  Width  t~exp~   \w     \q     \k     \f   Frames
#--------------------------------------------------------------------------
  1  \w    -25.00  21.00   1.00   55.00    --  -17.88 -99.00 150.00   46
  2  \w    -87.00   1.00   1.00   55.00    --  -17.88 -37.00  30.00   88
  3  \w    -85.00  -1.00   1.00   55.00    --  -17.88 -57.00   0.00   84
  4  \w    -35.00  49.00   1.00   55.00    --  -17.88  57.00-150.00   84
  5  \w    -48.00  36.00   1.00   55.00    --   19.60 -57.00  60.00   84
  6  \w    -48.00  36.00   1.00   55.00    --   19.60 -57.00-120.00   84
  7  \w    -35.00  32.00   1.00   55.00    --  -17.88  57.00   0.00   67
;
_diffrn_measurement_device 'four-circle diffractometer'
_diffrn_measurement_device_type 'Xcalibur, Eos'
_diffrn_measurement_method 'phi and omega scans'
_diffrn_radiation_monochromator graphite
_diffrn_radiation_type MoK\a
_diffrn_radiation_wavelength 0.71073
_diffrn_reflns_av_R_equivalents 0.0670
_diffrn_reflns_av_unetI/netI 0.0602
_diffrn_reflns_Laue_measured_fraction_full 0.998
_diffrn_reflns_Laue_measured_fraction_max 0.998
_diffrn_reflns_limit_h_max 17
_diffrn_reflns_limit_h_min -16
_diffrn_reflns_limit_k_max 27
_diffrn_reflns_limit_k_min -27
_diffrn_reflns_limit_l_max 18
_diffrn_reflns_limit_l_min -17
_diffrn_reflns_number 47380
_diffrn_reflns_point_group_measured_fraction_full 0.998
_diffrn_reflns_point_group_measured_fraction_max 0.998
_diffrn_reflns_theta_full 25.242
_diffrn_reflns_theta_max 26.372
_diffrn_reflns_theta_min 2.857
_diffrn_source 'fine-focus sealed X-ray tube'
_diffrn_source_type 'Enhance (Mo) X-ray Source'
_exptl_absorpt_coefficient_mu 3.833
_exptl_absorpt_correction_T_max 0.928
_exptl_absorpt_correction_T_min 0.793
_exptl_absorpt_correction_type analytical
_exptl_absorpt_process_details
;
CrysAlisPro 1.171.38.46 (Rigaku Oxford Diffraction, 2015)
Analytical numeric absorption correction using a multifaceted crystal
			model based on expressions derived by R.C. Clark & J.S. Reid.
(Clark, R. C. & Reid, J. S. (1995). Acta Cryst. A51, 887-897)
Empirical absorption correction using spherical harmonics,
 implemented in SCALE3 ABSPACK scaling algorithm.
;
_exptl_crystal_colour yellow
_exptl_crystal_density_diffrn 1.279
_exptl_crystal_description plate
_exptl_crystal_F_000 1620
_exptl_crystal_recrystallization_method 'Re-crystallisation from solvent: Pyridine/hexanes'
_exptl_crystal_size_max 0.346
_exptl_crystal_size_mid 0.138
_exptl_crystal_size_min 0.095
_refine_diff_density_max 1.658
_refine_diff_density_min -0.925
_refine_diff_density_rms 0.114
_refine_ls_extinction_method none
_refine_ls_goodness_of_fit_ref 1.022
_refine_ls_hydrogen_treatment constr
_refine_ls_matrix_type full
_refine_ls_number_parameters 471
_refine_ls_number_reflns 9110
_refine_ls_number_restraints 120
_refine_ls_restrained_S_all 1.018
_refine_ls_R_factor_all 0.0632
_refine_ls_R_factor_gt 0.0382
_refine_ls_shift/su_max 0.001
_refine_ls_shift/su_mean 0.000
_refine_ls_structure_factor_coef Fsqd
_refine_ls_weighting_details 'w=1/[\s^2^(Fo^2^)+(0.0369P)^2^] where P=(Fo^2^+2Fc^2^)/3'
_refine_ls_weighting_scheme calc
_refine_ls_wR_factor_gt 0.0746
_refine_ls_wR_factor_ref 0.0814
_reflns_Friedel_coverage 0.000
_reflns_number_gt 6549
_reflns_number_total 9110
_reflns_threshold_expression 'I > 2\s(I)'
_cod_data_source_file d0sc02297g2.cif
_cod_data_source_block compound6
_cod_original_sg_symbol_H-M 'P 21/m'
_cod_database_code 1558297
_shelx_shelxl_version_number 2018/3
_shelx_space_group_comment
;
The symmetry employed for this shelxl refinement is uniquely defined
by the following loop, which should always be used as a source of
symmetry information in preference to the above space-group names.
They are only intended as comments.
;
_exptl_absorpt_special_details
;
Empirical correction (ABSPACK) includes:
- Absorption correction using spherical harmonics
- Frame scaling
;

loop_
_space_group_symop_operation_xyz
'x, y, z'
'-x, y+1/2, -z'
'-x, -y, -z'
'x, -y-1/2, z'

loop_
_atom_site_label
_atom_site_type_symbol
_atom_site_fract_x
_atom_site_fract_y
_atom_site_fract_z
_atom_site_U_iso_or_equiv
_atom_site_adp_type
_atom_site_occupancy
_atom_site_site_symmetry_order
_atom_site_calc_flag
_atom_site_refinement_flags_posn
_atom_site_refinement_flags_adp
_atom_site_refinement_flags_occupancy
_atom_site_disorder_assembly
_atom_site_disorder_group
U1 U 0.47537(2) 0.34588(2) 0.75403(2) 0.02654(6) Uani 1 1 d . . . . .
Cl1 Cl 0.36273(12) 0.250000 0.80373(11) 0.0277(4) Uani 1 2 d S T P A .
Cl2 Cl 0.44265(13) 0.250000 0.62201(11) 0.0319(4) Uani 1 2 d S T P A .
O1 O 0.6115(2) 0.31165(14) 0.8331(2) 0.0295(8) Uani 1 1 d . . . . .
N4 N 0.4769(3) 0.36813(17) 0.9269(3) 0.0277(9) Uani 1 1 d . . . . .
N2 N 0.3916(3) 0.39732(18) 0.6076(3) 0.0327(10) Uani 1 1 d . . . . .
N1 N 0.5957(3) 0.36815(18) 0.6511(3) 0.0348(10) Uani 1 1 d . . . . .
N5 N 0.538(3) 0.4562(18) 0.804(3) 0.032(3) Uani 0.16(3) 1 d G U P A 1
C63 C 0.636(3) 0.4575(18) 0.857(3) 0.037(2) Uani 0.16(3) 1 d G U P A 1
H63 H 0.667022 0.421458 0.883186 0.045 Uiso 0.16(3) 1 calc R U P A 1
C62 C 0.688(3) 0.513(3) 0.870(3) 0.039(2) Uani 0.16(3) 1 d G U P A 1
H62 H 0.753835 0.513564 0.904589 0.046 Uiso 0.16(3) 1 calc R U P A 1
C61 C 0.642(5) 0.5665(19) 0.830(3) 0.041(2) Uani 0.16(3) 1 d G U P A 1
H61 H 0.676462 0.603448 0.838529 0.050 Uiso 0.16(3) 1 calc R U P A 1
C60 C 0.543(4) 0.5652(17) 0.778(3) 0.0441(19) Uani 0.16(3) 1 d G U P A 1
H60 H 0.512275 0.601227 0.751064 0.053 Uiso 0.16(3) 1 calc R U P A 1
C59 C 0.491(3) 0.510(2) 0.765(3) 0.046(2) Uani 0.16(3) 1 d G U P A 1
H59 H 0.425460 0.509121 0.729660 0.055 Uiso 0.16(3) 1 calc R U P A 1
N3 N 0.3241(3) 0.39810(17) 0.7654(3) 0.0299(9) Uani 1 1 d . . . . .
C57 C 0.7021(5) 0.250000 0.6719(4) 0.0279(16) Uani 1 2 d S T P . .
H57 H 0.633444 0.249999 0.649845 0.034 Uiso 1 2 calc R U P . .
C28 C 0.5518(5) 0.250000 1.0144(4) 0.0251(15) Uani 1 2 d S T P . .
H28 H 0.496366 0.249999 0.963171 0.030 Uiso 1 2 calc R U P . .
C56 C 0.7508(4) 0.3067(2) 0.6876(3) 0.0313(12) Uani 1 1 d . . . . .
C1 C 0.5534(4) 0.3976(2) 0.5742(4) 0.0412(14) Uani 1 1 d . . . . .
H1 H 0.592276 0.409846 0.535252 0.049 Uiso 1 1 calc R U . . .
C15 C 0.3967(4) 0.3946(2) 0.9350(3) 0.0293(11) Uani 1 1 d . . . . .
H15 H 0.391938 0.405137 0.994643 0.035 Uiso 1 1 calc R U . . .
C16 C 0.5551(4) 0.3645(2) 1.0110(3) 0.0291(11) Uani 1 1 d . . . . .
C29 C 0.5913(4) 0.3065(2) 1.0509(3) 0.0275(11) Uani 1 1 d . . . . .
C11 C 0.2365(3) 0.4160(2) 0.7071(3) 0.0303(11) Uani 1 1 d . . . . .
C64 C 0.6953(3) 0.2817(2) 0.8817(3) 0.0288(11) Uani 1 1 d . . . . .
C5 C 0.3007(4) 0.4187(2) 0.5637(3) 0.0353(12) Uani 1 1 d . . . . .
C14 C 0.3164(4) 0.4081(2) 0.8572(3) 0.0314(12) Uani 1 1 d . . . . .
C55 C 0.7016(4) 0.3642(2) 0.6747(3) 0.0314(12) Uani 1 1 d . . . . .
C17 C 0.5983(4) 0.4178(2) 1.0526(3) 0.0382(13) Uani 1 1 d . . . . .
H17 H 0.575851 0.455459 1.025079 0.046 Uiso 1 1 calc R U . . .
C7 C 0.1767(4) 0.3404(3) 0.5789(4) 0.0426(13) Uani 1 1 d . . . . .
H7AA H 0.154388 0.336617 0.511121 0.051 Uiso 0.468(11) 1 calc R U P B 1
H7AB H 0.233955 0.313894 0.600066 0.051 Uiso 0.468(11) 1 calc R U P B 1
H7BC H 0.227626 0.312949 0.614233 0.051 Uiso 0.532(11) 1 calc R U P B 2
H7BD H 0.117633 0.333687 0.600061 0.051 Uiso 0.532(11) 1 calc R U P B 2
C2 C 0.4513(4) 0.4118(2) 0.5469(3) 0.0378(13) Uani 1 1 d . . . . .
C6 C 0.2124(4) 0.4091(2) 0.6025(3) 0.0368(12) Uani 1 1 d . . . . .
C21 C 0.7091(5) 0.250000 1.1743(4) 0.0386(19) Uani 1 2 d S T P . .
H21 H 0.760175 0.250000 1.229413 0.046 Uiso 1 2 calc R U P . .
C54 C 0.7549(4) 0.4174(3) 0.6864(4) 0.0412(13) Uani 1 1 d . . . . .
H54 H 0.721849 0.454893 0.677174 0.049 Uiso 1 1 calc R U . . .
C13 C 0.2237(4) 0.4319(2) 0.8547(4) 0.0386(13) Uani 1 1 d . . . . .
H13 H 0.199917 0.442343 0.905712 0.046 Uiso 1 1 calc R U . . .
C65 C 0.7791(4) 0.3133(3) 0.9297(4) 0.0410(13) Uani 1 1 d . . . . .
H65 H 0.778713 0.356098 0.930627 0.049 Uiso 1 1 calc R U . . .
C18 C 0.6755(4) 0.4167(3) 1.1357(4) 0.0476(15) Uani 1 1 d . . . . .
H18 H 0.701943 0.453514 1.163471 0.057 Uiso 1 1 calc R U . . .
C12 C 0.1737(4) 0.4368(2) 0.7599(4) 0.0386(13) Uani 1 1 d . . . . .
H12 H 0.109515 0.451448 0.735978 0.046 Uiso 1 1 calc R U . . .
C20 C 0.6724(4) 0.3057(2) 1.1348(3) 0.0324(12) Uani 1 1 d . . . . .
C51 C 0.8568(4) 0.3063(2) 0.7139(3) 0.0351(12) Uani 1 1 d . . . . .
C19 C 0.7116(4) 0.3627(2) 1.1756(3) 0.0399(14) Uani 1 1 d . . . . .
H19 H 0.762833 0.362770 1.230545 0.048 Uiso 1 1 calc R U . . .
C9 C 0.1288(4) 0.4540(3) 0.5553(4) 0.0561(17) Uani 1 1 d . . . . .
H9A H 0.111753 0.447107 0.488006 0.067 Uiso 1 1 calc R U . . .
H9B H 0.070761 0.444273 0.576619 0.067 Uiso 1 1 calc R U . . .
C66 C 0.8632(4) 0.2817(2) 0.9762(4) 0.0448(14) Uani 1 1 d . . . . .
H66 H 0.919877 0.303075 1.007451 0.054 Uiso 1 1 calc R U . . .
C50 C 0.9073(6) 0.250000 0.7263(5) 0.0404(19) Uani 1 2 d S T P . .
H50 H 0.976186 0.250001 0.743251 0.048 Uiso 1 2 calc R U P . .
C52 C 0.9085(4) 0.3634(3) 0.7260(4) 0.0459(15) Uani 1 1 d . . . . .
H52 H 0.977327 0.363544 0.743803 0.055 Uiso 1 1 calc R U . . .
C4 C 0.3017(4) 0.4450(3) 0.4773(4) 0.0521(17) Uani 1 1 d . . . . .
H4 H 0.247821 0.461929 0.433530 0.063 Uiso 1 1 calc R U . . .
C10 C 0.1524(5) 0.5221(3) 0.5736(5) 0.074(2) Uani 1 1 d . . . . .
H10A H 0.177746 0.528820 0.639889 0.111 Uiso 1 1 calc R U . . .
H10B H 0.093239 0.545900 0.550339 0.111 Uiso 1 1 calc R U . . .
H10C H 0.201137 0.534408 0.542165 0.111 Uiso 1 1 calc R U . . .
C53 C 0.8599(4) 0.4166(3) 0.7123(4) 0.0495(15) Uani 1 1 d . . . . .
H53 H 0.894956 0.453391 0.719703 0.059 Uiso 1 1 calc R U . . .
C3 C 0.3956(4) 0.4412(3) 0.4692(4) 0.0553(18) Uani 1 1 d . . . . .
H3 H 0.418064 0.456024 0.419538 0.066 Uiso 1 1 calc R U . . .
C8 C 0.0973(8) 0.3162(5) 0.6181(9) 0.048(4) Uani 0.468(11) 1 d . . P B 1
H8A H 0.120970 0.314006 0.685297 0.071 Uiso 0.468(11) 1 calc R U P B 1
H8B H 0.078639 0.275806 0.593377 0.071 Uiso 0.468(11) 1 calc R U P B 1
H8C H 0.040906 0.342987 0.601220 0.071 Uiso 0.468(11) 1 calc R U P B 1
C8A C 0.1550(11) 0.3241(6) 0.4799(8) 0.083(5) Uani 0.532(11) 1 d . . P B 2
H8AA H 0.104714 0.351084 0.443957 0.125 Uiso 0.532(11) 1 calc R U P B 2
H8AB H 0.131928 0.282388 0.471447 0.125 Uiso 0.532(11) 1 calc R U P B 2
H8AC H 0.213942 0.328182 0.458902 0.125 Uiso 0.532(11) 1 calc R U P B 2
N5A N 0.5369(6) 0.4576(4) 0.7830(8) 0.0322(17) Uani 0.84(3) 1 d . U P A 2
C63A C 0.6263(7) 0.4706(5) 0.8368(7) 0.0351(17) Uani 0.84(3) 1 d . U P A 2
H63A H 0.665547 0.438035 0.866244 0.042 Uiso 0.84(3) 1 calc R U P A 2
C62A C 0.6652(8) 0.5293(5) 0.8522(7) 0.0394(17) Uani 0.84(3) 1 d . U P A 2
H62A H 0.729059 0.535946 0.889790 0.047 Uiso 0.84(3) 1 calc R U P A 2
C61A C 0.6068(11) 0.5773(4) 0.8104(8) 0.0425(17) Uani 0.84(3) 1 d . U P A 2
H61A H 0.630898 0.617399 0.818074 0.051 Uiso 0.84(3) 1 calc R U P A 2
C60A C 0.5140(10) 0.5659(4) 0.7579(8) 0.0473(16) Uani 0.84(3) 1 d . U P A 2
H60A H 0.473353 0.598605 0.731084 0.057 Uiso 0.84(3) 1 calc R U P A 2
C59A C 0.4788(7) 0.5076(5) 0.7437(8) 0.0456(16) Uani 0.84(3) 1 d . U P A 2
H59A H 0.414685 0.500989 0.706841 0.055 Uiso 0.84(3) 1 calc R U P A 2

loop_
_atom_site_aniso_label
_atom_site_aniso_U_11
_atom_site_aniso_U_22
_atom_site_aniso_U_33
_atom_site_aniso_U_23
_atom_site_aniso_U_13
_atom_site_aniso_U_12
U1 0.02158(9) 0.02954(10) 0.02791(10) 0.00382(10) 0.00551(6) 0.00036(10)
Cl1 0.0239(9) 0.0300(9) 0.0314(9) 0.000 0.0112(7) 0.000
Cl2 0.0312(10) 0.0407(10) 0.0243(8) 0.000 0.0081(7) 0.000
O1 0.0228(18) 0.037(2) 0.0297(17) 0.0078(15) 0.0091(14) 0.0033(15)
N4 0.030(2) 0.023(2) 0.029(2) 0.0024(17) 0.0053(18) 0.0013(17)
N2 0.030(2) 0.032(2) 0.036(2) 0.006(2) 0.0081(19) 0.0030(19)
N1 0.028(2) 0.033(2) 0.041(2) 0.008(2) 0.005(2) 0.0019(19)
N5 0.035(5) 0.032(5) 0.029(7) 0.008(5) 0.011(5) 0.000(5)
C63 0.040(4) 0.035(4) 0.037(4) 0.004(4) 0.010(4) 0.001(4)
C62 0.041(4) 0.036(4) 0.038(4) 0.005(4) 0.009(4) 0.000(4)
C61 0.043(4) 0.039(4) 0.041(4) 0.004(3) 0.010(4) -0.001(4)
C60 0.045(4) 0.044(3) 0.044(4) 0.007(3) 0.012(3) -0.002(3)
C59 0.045(4) 0.049(4) 0.044(4) 0.007(4) 0.015(4) -0.003(4)
N3 0.028(2) 0.030(2) 0.031(2) 0.0052(19) 0.0074(18) -0.0050(18)
C57 0.019(4) 0.043(4) 0.023(3) 0.000 0.007(3) 0.000
C28 0.027(4) 0.033(4) 0.016(3) 0.000 0.008(3) 0.000
C56 0.024(3) 0.044(3) 0.030(3) 0.000(2) 0.013(2) -0.004(2)
C1 0.039(3) 0.046(3) 0.042(3) 0.012(3) 0.018(3) -0.003(3)
C15 0.037(3) 0.028(3) 0.026(3) -0.005(2) 0.014(2) -0.004(2)
C16 0.026(3) 0.034(3) 0.027(3) -0.003(2) 0.007(2) -0.004(2)
C29 0.033(3) 0.035(3) 0.017(2) -0.003(2) 0.010(2) 0.000(2)
C11 0.023(3) 0.028(3) 0.039(3) 0.005(2) 0.008(2) -0.003(2)
C64 0.020(3) 0.040(3) 0.027(2) 0.001(2) 0.008(2) 0.001(2)
C5 0.028(3) 0.038(3) 0.036(3) 0.009(3) 0.002(2) -0.001(2)
C14 0.035(3) 0.029(3) 0.033(3) 0.000(2) 0.015(2) 0.001(2)
C55 0.025(3) 0.045(3) 0.027(3) 0.001(2) 0.012(2) 0.001(2)
C17 0.042(3) 0.030(3) 0.038(3) -0.001(3) 0.002(2) 0.002(3)
C7 0.034(3) 0.054(4) 0.040(3) -0.002(3) 0.009(2) -0.007(3)
C2 0.033(3) 0.046(3) 0.035(3) 0.015(3) 0.012(2) -0.003(3)
C6 0.026(3) 0.045(3) 0.038(3) 0.001(3) 0.006(2) -0.001(2)
C21 0.033(4) 0.056(5) 0.018(3) 0.000 -0.009(3) 0.000
C54 0.033(3) 0.048(4) 0.045(3) 0.009(3) 0.014(3) -0.002(3)
C13 0.033(3) 0.037(3) 0.047(3) -0.002(3) 0.014(3) 0.003(2)
C65 0.032(3) 0.039(3) 0.046(3) -0.004(3) 0.001(2) 0.000(3)
C18 0.052(4) 0.038(3) 0.045(3) -0.009(3) 0.000(3) -0.009(3)
C12 0.023(3) 0.039(3) 0.053(3) -0.003(3) 0.008(3) 0.005(2)
C20 0.035(3) 0.037(3) 0.025(2) -0.002(2) 0.008(2) -0.002(2)
C51 0.025(3) 0.046(3) 0.036(3) 0.006(3) 0.010(2) -0.004(2)
C19 0.032(3) 0.051(4) 0.030(3) -0.005(3) -0.003(2) -0.007(3)
C9 0.022(3) 0.080(5) 0.059(4) 0.015(4) -0.001(3) 0.010(3)
C66 0.022(3) 0.050(3) 0.054(3) -0.006(3) -0.006(2) -0.007(2)
C50 0.024(4) 0.058(5) 0.041(4) 0.000 0.012(3) 0.000
C52 0.028(3) 0.059(4) 0.053(3) 0.007(3) 0.013(3) -0.006(3)
C4 0.023(3) 0.073(4) 0.054(4) 0.031(3) 0.000(3) 0.001(3)
C10 0.058(5) 0.065(5) 0.089(5) 0.025(4) 0.002(4) 0.022(4)
C53 0.037(4) 0.049(4) 0.059(4) 0.005(3) 0.007(3) -0.016(3)
C3 0.036(4) 0.080(5) 0.047(3) 0.036(3) 0.007(3) 0.006(3)
C8 0.028(7) 0.048(8) 0.069(9) -0.014(7) 0.018(6) -0.013(6)
C8A 0.107(13) 0.092(11) 0.047(8) -0.010(7) 0.013(8) -0.036(9)
N5A 0.035(3) 0.032(3) 0.030(4) 0.009(3) 0.010(3) 0.002(2)
C63A 0.039(3) 0.034(3) 0.032(4) 0.007(3) 0.010(3) 0.002(3)
C62A 0.041(3) 0.036(3) 0.040(3) 0.003(3) 0.010(3) 0.000(3)
C61A 0.046(4) 0.039(3) 0.042(3) 0.002(3) 0.010(3) 0.000(3)
C60A 0.050(4) 0.044(3) 0.046(3) 0.009(3) 0.010(3) -0.001(3)
C59A 0.043(3) 0.055(3) 0.043(4) 0.012(3) 0.018(3) -0.003(3)

loop_
_atom_type_symbol
_atom_type_description
_atom_type_scat_dispersion_real
_atom_type_scat_dispersion_imag
_atom_type_scat_source
C C 0.0033 0.0016 'International Tables Vol C Tables 4.2.6.8 and 6.1.1.4'
H H 0.0000 0.0000 'International Tables Vol C Tables 4.2.6.8 and 6.1.1.4'
Cl Cl 0.1484 0.1585 'International Tables Vol C Tables 4.2.6.8 and 6.1.1.4'
N N 0.0061 0.0033 'International Tables Vol C Tables 4.2.6.8 and 6.1.1.4'
O O 0.0106 0.0060 'International Tables Vol C Tables 4.2.6.8 and 6.1.1.4'
U U -9.6767 9.6646 'International Tables Vol C Tables 4.2.6.8 and 6.1.1.4'

loop_
_geom_angle_atom_site_label_1
_geom_angle_atom_site_label_2
_geom_angle_atom_site_label_3
_geom_angle
_geom_angle_site_symmetry_1
_geom_angle_site_symmetry_3
_geom_angle_publ_flag
O1 U1 N2 144.16(13) . . ?
O1 U1 N3 143.54(12) . . ?
N2 U1 N3 68.10(13) . . ?
O1 U1 N5A 91.6(2) . . ?
N2 U1 N5A 77.1(3) . . ?
N3 U1 N5A 79.0(2) . . ?
O1 U1 N5 88.9(10) . . ?
N2 U1 N5 82.9(9) . . ?
N3 U1 N5 77.5(12) . . ?
O1 U1 N4 75.42(12) . . ?
N2 U1 N4 131.57(13) . . ?
N3 U1 N4 68.12(12) . . ?
N5A U1 N4 75.2(3) . . ?
N5 U1 N4 68.3(11) . . ?
O1 U1 N1 75.88(12) . . ?
N2 U1 N1 68.28(13) . . ?
N3 U1 N1 131.41(12) . . ?
N5A U1 N1 71.4(2) . . ?
N5 U1 N1 76.9(13) . . ?
N4 U1 N1 134.79(13) . . ?
O1 U1 Cl2 94.61(9) . . ?
N2 U1 Cl2 76.88(9) . . ?
N3 U1 Cl2 114.02(10) . . ?
N5A U1 Cl2 143.3(2) . . ?
N5 U1 Cl2 150.0(12) . . ?
N4 U1 Cl2 141.22(9) . . ?
N1 U1 Cl2 75.12(9) . . ?
O1 U1 Cl1 94.68(9) . . ?
N2 U1 Cl1 113.44(10) . . ?
N3 U1 Cl1 76.78(9) . . ?
N5A U1 Cl1 146.9(2) . . ?
N5 U1 Cl1 140.9(12) . . ?
N4 U1 Cl1 74.99(9) . . ?
N1 U1 Cl1 141.55(9) . . ?
Cl2 U1 Cl1 68.51(4) . . ?
U1 Cl1 U1 95.03(5) . 4_565 ?
U1 Cl2 U1 95.86(5) 4_565 . ?
C64 O1 U1 172.4(3) . . ?
C15 N4 C16 115.4(4) . . ?
C15 N4 U1 113.1(3) . . ?
C16 N4 U1 130.7(3) . . ?
C5 N2 C2 105.0(4) . . ?
C5 N2 U1 139.0(3) . . ?
C2 N2 U1 116.0(3) . . ?
C1 N1 C55 116.4(4) . . ?
C1 N1 U1 112.8(3) . . ?
C55 N1 U1 129.5(3) . . ?
C63 N5 C59 120.0 . . ?
C63 N5 U1 113(2) . . ?
C59 N5 U1 125(2) . . ?
N5 C63 C62 120.0 . . ?
N5 C63 H63 120.0 . . ?
C62 C63 H63 120.0 . . ?
C61 C62 C63 120.0 . . ?
C61 C62 H62 120.0 . . ?
C63 C62 H62 120.0 . . ?
C62 C61 C60 120.0 . . ?
C62 C61 H61 120.0 . . ?
C60 C61 H61 120.0 . . ?
C61 C60 C59 120.0 . . ?
C61 C60 H60 120.0 . . ?
C59 C60 H60 120.0 . . ?
C60 C59 N5 120.0 . . ?
C60 C59 H59 120.0 . . ?
N5 C59 H59 120.0 . . ?
C11 N3 C14 106.2(4) . . ?
C11 N3 U1 138.1(3) . . ?
C14 N3 U1 115.3(3) . . ?
C56 C57 C56 123.7(6) . 4_565 ?
C56 C57 H57 118.2 . . ?
C56 C57 H57 118.2 4_565 . ?
C29 C28 C29 123.4(6) 4_565 . ?
C29 C28 H28 118.3 4_565 . ?
C29 C28 H28 118.3 . . ?
C57 C56 C55 123.9(5) . . ?
C57 C56 C51 117.7(5) . . ?
C55 C56 C51 118.3(5) . . ?
N1 C1 C2 123.2(5) . . ?
N1 C1 H1 118.4 . . ?
C2 C1 H1 118.4 . . ?
N4 C15 C14 122.8(4) . . ?
N4 C15 H15 118.6 . . ?
C14 C15 H15 118.6 . . ?
C17 C16 N4 119.2(4) . . ?
C17 C16 C29 119.6(4) . . ?
N4 C16 C29 121.2(4) . . ?
C28 C29 C16 123.8(4) . . ?
C28 C29 C20 117.6(5) . . ?
C16 C29 C20 118.6(4) . . ?
N3 C11 C12 109.7(4) . . ?
N3 C11 C6 122.9(4) . . ?
C12 C11 C6 127.3(5) . . ?
O1 C64 C64 118.4(2) . 4_565 ?
O1 C64 C65 121.7(4) . . ?
C64 C64 C65 119.8(3) 4_565 . ?
N2 C5 C4 110.0(5) . . ?
N2 C5 C6 122.3(4) . . ?
C4 C5 C6 127.6(5) . . ?
C13 C14 N3 110.0(4) . . ?
C13 C14 C15 129.7(5) . . ?
N3 C14 C15 120.3(4) . . ?
C54 C55 C56 120.1(5) . . ?
C54 C55 N1 118.5(5) . . ?
C56 C55 N1 121.4(4) . . ?
C16 C17 C18 121.4(5) . . ?
C16 C17 H17 119.3 . . ?
C18 C17 H17 119.3 . . ?
C8A C7 C6 114.8(7) . . ?
C8 C7 C6 118.4(6) . . ?
C8 C7 H7AA 107.7 . . ?
C6 C7 H7AA 107.7 . . ?
C8 C7 H7AB 107.7 . . ?
C6 C7 H7AB 107.7 . . ?
H7AA C7 H7AB 107.1 . . ?
C8A C7 H7BC 108.6 . . ?
C6 C7 H7BC 108.6 . . ?
C8A C7 H7BD 108.6 . . ?
C6 C7 H7BD 108.6 . . ?
H7BC C7 H7BD 107.5 . . ?
C3 C2 C1 130.7(5) . . ?
C3 C2 N2 109.6(5) . . ?
C1 C2 N2 119.6(4) . . ?
C11 C6 C5 113.3(4) . . ?
C11 C6 C9 109.8(4) . . ?
C5 C6 C9 110.0(4) . . ?
C11 C6 C7 107.0(4) . . ?
C5 C6 C7 106.8(4) . . ?
C9 C6 C7 109.9(4) . . ?
C20 C21 C20 122.3(6) . 4_565 ?
C20 C21 H21 118.8 . . ?
C20 C21 H21 118.8 4_565 . ?
C55 C54 C53 121.2(5) . . ?
C55 C54 H54 119.4 . . ?
C53 C54 H54 119.4 . . ?
C14 C13 C12 105.9(5) . . ?
C14 C13 H13 127.1 . . ?
C12 C13 H13 127.1 . . ?
C66 C65 C64 120.3(5) . . ?
C66 C65 H65 119.9 . . ?
C64 C65 H65 119.9 . . ?
C19 C18 C17 120.6(5) . . ?
C19 C18 H18 119.7 . . ?
C17 C18 H18 119.7 . . ?
C13 C12 C11 108.2(5) . . ?
C13 C12 H12 125.9 . . ?
C11 C12 H12 125.9 . . ?
C21 C20 C19 121.7(5) . . ?
C21 C20 C29 119.5(5) . . ?
C19 C20 C29 118.7(5) . . ?
C50 C51 C52 121.5(5) . . ?
C50 C51 C56 119.5(5) . . ?
C52 C51 C56 119.0(5) . . ?
C18 C19 C20 121.0(5) . . ?
C18 C19 H19 119.5 . . ?
C20 C19 H19 119.5 . . ?
C10 C9 C6 115.5(5) . . ?
C10 C9 H9A 108.4 . . ?
C6 C9 H9A 108.4 . . ?
C10 C9 H9B 108.4 . . ?
C6 C9 H9B 108.4 . . ?
H9A C9 H9B 107.5 . . ?
C66 C66 C65 119.9(3) 4_565 . ?
C66 C66 H66 120.0 4_565 . ?
C65 C66 H66 120.0 . . ?
C51 C50 C51 121.7(7) . 4_565 ?
C51 C50 H50 119.1 . . ?
C51 C50 H50 119.1 4_565 . ?
C53 C52 C51 121.1(5) . . ?
C53 C52 H52 119.5 . . ?
C51 C52 H52 119.5 . . ?
C3 C4 C5 107.5(5) . . ?
C3 C4 H4 126.2 . . ?
C5 C4 H4 126.2 . . ?
C9 C10 H10A 109.5 . . ?
C9 C10 H10B 109.5 . . ?
H10A C10 H10B 109.5 . . ?
C9 C10 H10C 109.5 . . ?
H10A C10 H10C 109.5 . . ?
H10B C10 H10C 109.5 . . ?
C52 C53 C54 120.3(6) . . ?
C52 C53 H53 119.9 . . ?
C54 C53 H53 119.9 . . ?
C4 C3 C2 107.8(5) . . ?
C4 C3 H3 126.1 . . ?
C2 C3 H3 126.1 . . ?
C7 C8 H8A 109.5 . . ?
C7 C8 H8B 109.5 . . ?
H8A C8 H8B 109.5 . . ?
C7 C8 H8C 109.5 . . ?
H8A C8 H8C 109.5 . . ?
H8B C8 H8C 109.5 . . ?
C7 C8A H8AA 109.5 . . ?
C7 C8A H8AB 109.5 . . ?
H8AA C8A H8AB 109.5 . . ?
C7 C8A H8AC 109.5 . . ?
H8AA C8A H8AC 109.5 . . ?
H8AB C8A H8AC 109.5 . . ?
C63A N5A C59A 116.1(6) . . ?
C63A N5A U1 121.5(5) . . ?
C59A N5A U1 122.4(5) . . ?
N5A C63A C62A 124.4(6) . . ?
N5A C63A H63A 117.8 . . ?
C62A C63A H63A 117.8 . . ?
C61A C62A C63A 117.9(6) . . ?
C61A C62A H62A 121.1 . . ?
C63A C62A H62A 121.1 . . ?
C60A C61A C62A 119.3(7) . . ?
C60A C61A H61A 120.4 . . ?
C62A C61A H61A 120.4 . . ?
C61A C60A C59A 121.0(7) . . ?
C61A C60A H60A 119.5 . . ?
C59A C60A H60A 119.5 . . ?
C60A C59A N5A 121.3(7) . . ?
C60A C59A H59A 119.4 . . ?
N5A C59A H59A 119.4 . . ?

loop_
_geom_bond_atom_site_label_1
_geom_bond_atom_site_label_2
_geom_bond_distance
_geom_bond_site_symmetry_2
_geom_bond_publ_flag
U1 O1 2.091(3) . ?
U1 N2 2.441(4) . ?
U1 N3 2.448(4) . ?
U1 N5A 2.574(7) . ?
U1 N5 2.59(4) . ?
U1 N4 2.594(4) . ?
U1 N1 2.598(4) . ?
U1 Cl2 2.8077(10) . ?
U1 Cl1 2.8260(11) . ?
O1 C64 1.367(5) . ?
N4 C15 1.296(6) . ?
N4 C16 1.424(6) . ?
N2 C5 1.349(6) . ?
N2 C2 1.414(6) . ?
N1 C1 1.301(6) . ?
N1 C55 1.433(6) . ?
N5 C63 1.3900 . ?
N5 C59 1.3900 . ?
C63 C62 1.3900 . ?
C63 H63 0.9300 . ?
C62 C61 1.3900 . ?
C62 H62 0.9300 . ?
C61 C60 1.3900 . ?
C61 H61 0.9300 . ?
C60 C59 1.3900 . ?
C60 H60 0.9300 . ?
C59 H59 0.9300 . ?
N3 C11 1.356(6) . ?
N3 C14 1.407(6) . ?
C57 C56 1.398(6) . ?
C57 C56 1.398(6) 4_565 ?
C57 H57 0.9300 . ?
C28 C29 1.395(5) 4_565 ?
C28 C29 1.395(5) . ?
C28 H28 0.9300 . ?
C56 C55 1.415(7) . ?
C56 C51 1.431(6) . ?
C1 C2 1.414(7) . ?
C1 H1 0.9300 . ?
C15 C14 1.409(7) . ?
C15 H15 0.9300 . ?
C16 C17 1.375(6) . ?
C16 C29 1.426(6) . ?
C29 C20 1.442(6) . ?
C11 C12 1.397(7) . ?
C11 C6 1.500(7) . ?
C64 C64 1.378(9) 4_565 ?
C64 C65 1.382(6) . ?
C5 C4 1.402(7) . ?
C5 C6 1.509(7) . ?
C14 C13 1.388(7) . ?
C55 C54 1.362(7) . ?
C17 C18 1.404(7) . ?
C17 H17 0.9300 . ?
C7 C8A 1.457(12) . ?
C7 C8 1.481(11) . ?
C7 C6 1.584(7) . ?
C7 H7AA 0.9700 . ?
C7 H7AB 0.9700 . ?
C7 H7BC 0.9700 . ?
C7 H7BD 0.9700 . ?
C2 C3 1.363(7) . ?
C6 C9 1.542(7) . ?
C21 C20 1.383(6) . ?
C21 C20 1.383(6) 4_565 ?
C21 H21 0.9300 . ?
C54 C53 1.418(7) . ?
C54 H54 0.9300 . ?
C13 C12 1.393(7) . ?
C13 H13 0.9300 . ?
C65 C66 1.381(7) . ?
C65 H65 0.9300 . ?
C18 C19 1.351(7) . ?
C18 H18 0.9300 . ?
C12 H12 0.9300 . ?
C20 C19 1.422(6) . ?
C51 C50 1.401(6) . ?
C51 C52 1.425(7) . ?
C19 H19 0.9300 . ?
C9 C10 1.524(8) . ?
C9 H9A 0.9700 . ?
C9 H9B 0.9700 . ?
C66 C66 1.376(10) 4_565 ?
C66 H66 0.9300 . ?
C50 H50 0.9300 . ?
C52 C53 1.328(7) . ?
C52 H52 0.9300 . ?
C4 C3 1.353(7) . ?
C4 H4 0.9300 . ?
C10 H10A 0.9600 . ?
C10 H10B 0.9600 . ?
C10 H10C 0.9600 . ?
C53 H53 0.9300 . ?
C3 H3 0.9300 . ?
C8 H8A 0.9600 . ?
C8 H8B 0.9600 . ?
C8 H8C 0.9600 . ?
C8A H8AA 0.9600 . ?
C8A H8AB 0.9600 . ?
C8A H8AC 0.9600 . ?
N5A C63A 1.323(7) . ?
N5A C59A 1.389(8) . ?
C63A C62A 1.383(8) . ?
C63A H63A 0.9300 . ?
C62A C61A 1.368(9) . ?
C62A H62A 0.9300 . ?
C61A C60A 1.349(9) . ?
C61A H61A 0.9300 . ?
C60A C59A 1.356(10) . ?
C60A H60A 0.9300 . ?
C59A H59A 0.9300 . ?
